data_1507307
loop_
_publ_author_name
'Yamamoto, Satoshi'
'Matsuda, Kenji'
'Irie, Masahiro'

_publ_contact_author
;Prof. Masahiro. Irie
Department of Chemistry and Biochemistry
Graduate School of Engineering, Kyushu University
Hakozaki 6-10-1, Higashi-ku, Fukuoka, Japan
;
_publ_section_title
;
 Diastereoselective cyclization in chiral diarylethene crystals:
 polymorphism and selectivity.
;
_journal_issue 10
_journal_name_full 'Organic letters'
_journal_page_first 1769
_journal_page_last 1772
_journal_paper_doi 10.1021/ol034440h
_journal_volume 5
_journal_year 2003
_chemical_formula_sum 'C33 H28 F6 S2'
_chemical_formula_weight 602.67
_chemical_name_systematic
; 
(S,R,R)-1b
;
_space_group_IT_number 4
_symmetry_cell_setting monoclinic
_symmetry_space_group_name_Hall 'P 2yb'
_symmetry_space_group_name_H-M 'P 1 21 1'
_atom_sites_solution_hydrogens geom
_atom_sites_solution_primary direct
_atom_sites_solution_secondary difmap
_audit_creation_method SHELXL-97
_cell_angle_alpha 90.00
_cell_angle_beta 91.697(6)
_cell_angle_gamma 90.00
_cell_formula_units_Z 4
_cell_length_a 10.555(6)
_cell_length_b 25.402(13)
_cell_length_c 10.647(6)
_cell_measurement_temperature 173(2)
_cell_measurement_theta_max 27.63
_cell_measurement_theta_min 1.60
_cell_volume 2853(3)
_computing_cell_refinement 'Bruker SMART'
_computing_data_collection 'Bruker SMART'
_computing_data_reduction 'Bruker SHELXTL'
_computing_molecular_graphics 'Bruker SHELXTL'
_computing_publication_material 'Bruker SHELXTL'
_computing_structure_refinement 'SHELXL-97 (Sheldrick, 1997)'
_computing_structure_solution 'SHELXS-97 (Sheldrick, 1990)'
_diffrn_ambient_temperature 173(2)
_diffrn_measured_fraction_theta_full 0.908
_diffrn_measured_fraction_theta_max 0.908
_diffrn_measurement_device_type 'CCD area detector'
_diffrn_measurement_method 'omega scans'
_diffrn_radiation_monochromator graphite
_diffrn_radiation_source 'sealed tube'
_diffrn_radiation_type MoK\a
_diffrn_radiation_wavelength 0.71073
_diffrn_reflns_av_R_equivalents 0.1028
_diffrn_reflns_av_sigmaI/netI 0.2045
_diffrn_reflns_limit_h_max 7
_diffrn_reflns_limit_h_min -13
_diffrn_reflns_limit_k_max 32
_diffrn_reflns_limit_k_min -32
_diffrn_reflns_limit_l_max 13
_diffrn_reflns_limit_l_min -13
_diffrn_reflns_number 16375
_diffrn_reflns_theta_full 27.63
_diffrn_reflns_theta_max 27.63
_diffrn_reflns_theta_min 1.60
_diffrn_standards_decay_% -1.36
_exptl_absorpt_coefficient_mu 0.248
_exptl_absorpt_correction_type none
_exptl_crystal_colour black
_exptl_crystal_density_diffrn 1.403
_exptl_crystal_density_method 'not measured'
_exptl_crystal_description plate
_exptl_crystal_F_000 1248
_exptl_crystal_size_max 0.2
_exptl_crystal_size_mid 0.15
_exptl_crystal_size_min 0.05
_refine_diff_density_max 0.571
_refine_diff_density_min -0.460
_refine_diff_density_rms 0.098
_refine_ls_abs_structure_details 'Flack H D (1983), Acta Cryst. A39, 876-881'
_refine_ls_abs_structure_Flack 0.09(16)
_refine_ls_extinction_method none
_refine_ls_goodness_of_fit_ref 1.015
_refine_ls_hydrogen_treatment mixed
_refine_ls_matrix_type full
_refine_ls_number_parameters 742
_refine_ls_number_reflns 11163
_refine_ls_number_restraints 1
_refine_ls_restrained_S_all 1.015
_refine_ls_R_factor_all 0.2019
_refine_ls_R_factor_gt 0.0931
_refine_ls_shift/su_max 1.553
_refine_ls_shift/su_mean 0.016
_refine_ls_structure_factor_coef Fsqd
_refine_ls_weighting_details 'calc w=1/[\s^2^(Fo^2^)+(0.1600P)^2^+0.0000P] where P=(Fo^2^+2Fc^2^)/3'
_refine_ls_weighting_scheme calc
_refine_ls_wR_factor_gt 0.2286
_refine_ls_wR_factor_ref 0.2971
_reflns_number_gt 5422
_reflns_number_total 11163
_reflns_threshold_expression >2sigma(I)
_cod_data_source_file ol034440hsi20030312_101111.cif
_cod_data_source_block (S,R,R)-1b
_cod_depositor_comments
;
The following automatic conversions were performed:

'_symmetry_cell_setting' value 'Monoclinic' changed to 'monoclinic'
according to /home/saulius/struct/CIF-dictionaries/cif_core.dic
dictionary named 'cif_core.dic' version 2.4.1 from 2010-06-29.

Automatic conversion script
Id: cif_fix_values 1715 2011-07-08 13:25:40Z adriana 
;
_cod_original_sg_symbol_H-M P2(1)
_cod_database_code 1507307

loop_
_symmetry_equiv_pos_as_xyz
'x, y, z'
'-x, y+1/2, -z'

loop_
_atom_site_label
_atom_site_type_symbol
_atom_site_fract_x
_atom_site_fract_y
_atom_site_fract_z
_atom_site_U_iso_or_equiv
_atom_site_adp_type
_atom_site_occupancy
_atom_site_symmetry_multiplicity
_atom_site_calc_flag
_atom_site_refinement_flags
_atom_site_disorder_assembly
_atom_site_disorder_group
F7A F 0.5244(10) 0.4271(4) 0.0820(11) 0.046(3) Uiso 0.590(11) 1 d P A 1
F8A F 0.5267(10) 0.3863(4) -0.0968(9) 0.044(3) Uiso 0.590(11) 1 d P A 1
F9A F 0.4092(12) 0.4943(5) -0.0497(13) 0.055(4) Uiso 0.590(11) 1 d P A 1
F10A F 0.3217(10) 0.4341(4) -0.1808(9) 0.051(3) Uiso 0.590(11) 1 d P A 1
F11A F 0.1322(11) 0.4511(5) -0.0382(14) 0.058(3) Uiso 0.590(11) 1 d P A 1
F12A F 0.2515(11) 0.4778(4) 0.1132(10) 0.047(3) Uiso 0.590(11) 1 d P A 1
F7B F 0.5509(19) 0.4088(7) 0.0315(19) 0.063(5) Uiso 0.410(11) 1 d P A 2
F8B F 0.4526(19) 0.3929(8) -0.1452(19) 0.074(6) Uiso 0.410(11) 1 d P A 2
F9B F 0.377(2) 0.4893(9) -0.100(2) 0.076(7) Uiso 0.410(11) 1 d P A 2
F10B F 0.386(2) 0.4733(9) 0.098(2) 0.097(8) Uiso 0.410(11) 1 d P A 2
F11B F 0.1632(19) 0.4742(7) 0.0781(18) 0.072(6) Uiso 0.410(11) 1 d P A 2
F12B F 0.1489(17) 0.4403(8) -0.103(2) 0.067(5) Uiso 0.410(11) 1 d P A 2
C1 C 0.2556(9) 0.6418(4) 0.4057(8) 0.032(2) Uani 1 1 d . . .
C2 C 0.3673(10) 0.6070(4) 0.4432(9) 0.036(2) Uani 1 1 d . . .
C3 C 0.4826(9) 0.6353(4) 0.4495(9) 0.033(2) Uani 1 1 d . . .
H3 H 0.5578 0.6211 0.4872 0.039 Uiso 1 1 calc R . .
C4 C 0.4785(9) 0.6835(4) 0.3988(9) 0.032(2) Uani 1 1 d . . .
C5 C 0.3383(10) 0.5547(4) 0.4664(10) 0.038(2) Uani 1 1 d . . .
C6 C 0.4233(10) 0.5147(4) 0.5162(9) 0.037(2) Uani 1 1 d . . .
C7 C 0.3480(10) 0.4629(5) 0.4878(11) 0.048(3) Uani 1 1 d . . .
C8 C 0.2125(11) 0.4780(4) 0.4857(10) 0.044(3) Uani 1 1 d . . .
C9 C 0.2149(10) 0.5331(4) 0.4378(9) 0.038(2) Uani 1 1 d . . .
C10 C 0.1694(10) 0.6110(3) 0.3149(9) 0.034(2) Uani 1 1 d . . .
C11 C 0.1243(9) 0.5610(4) 0.3749(8) 0.030(2) Uani 1 1 d . . .
C12 C -0.0037(9) 0.5499(4) 0.3403(9) 0.035(2) Uani 1 1 d . . .
H12 H -0.0412 0.5166 0.3563 0.043 Uiso 1 1 calc R . .
C13 C -0.0682(9) 0.5889(4) 0.2840(9) 0.037(2) Uani 1 1 d . . .
C14 C 0.1904(10) 0.6593(4) 0.5241(9) 0.038(2) Uani 1 1 d . . .
H14A H 0.1530 0.6286 0.5649 0.057 Uiso 1 1 calc R . .
H14B H 0.1234 0.6847 0.5020 0.057 Uiso 1 1 calc R . .
H14C H 0.2525 0.6758 0.5818 0.057 Uiso 1 1 calc R . .
C15 C 0.2339(10) 0.5975(3) 0.1888(8) 0.033(2) Uani 1 1 d . . .
H15A H 0.3069 0.5744 0.2057 0.050 Uiso 1 1 calc R . .
H15B H 0.2624 0.6300 0.1491 0.050 Uiso 1 1 calc R . .
H15C H 0.1729 0.5795 0.1324 0.050 Uiso 1 1 calc R . .
C16 C 0.5825(10) 0.7215(5) 0.3873(9) 0.043(3) Uani 1 1 d . . .
C17 C 0.7016(12) 0.7091(4) 0.4266(11) 0.055(3) Uani 1 1 d . . .
H17 H 0.7184 0.6765 0.4672 0.067 Uiso 1 1 calc R . .
C18 C 0.8053(12) 0.7466(5) 0.4063(12) 0.061(4) Uani 1 1 d . . .
H18 H 0.8898 0.7377 0.4313 0.074 Uiso 1 1 calc R . .
C19 C 0.7794(15) 0.7941(5) 0.3513(11) 0.060(4) Uani 1 1 d . . .
C20 C 0.6621(14) 0.8037(6) 0.3181(12) 0.065(4) Uani 1 1 d . . .
H20 H 0.6434 0.8366 0.2794 0.078 Uiso 1 1 calc R . .
C21 C 0.5643(12) 0.7696(4) 0.3352(10) 0.048(3) Uani 1 1 d . . .
H21 H 0.4809 0.7799 0.3098 0.058 Uiso 1 1 calc R . .
C22 C -0.1993(9) 0.5885(4) 0.2385(9) 0.034(2) Uani 1 1 d . . .
C23 C -0.2772(10) 0.5447(4) 0.2528(11) 0.048(3) Uani 1 1 d . . .
H23 H -0.2487 0.5157 0.3021 0.058 Uiso 1 1 calc R . .
C24 C -0.3950(10) 0.5438(5) 0.1954(10) 0.048(3) Uani 1 1 d . . .
H24 H -0.4467 0.5136 0.2056 0.058 Uiso 1 1 calc R . .
C25 C -0.4412(10) 0.5848(5) 0.1241(10) 0.050(3) Uani 1 1 d . . .
H25 H -0.5231 0.5834 0.0847 0.059 Uiso 1 1 calc R . .
C26 C -0.3641(11) 0.6284(4) 0.1116(12) 0.054(3) Uani 1 1 d . . .
H26 H -0.3929 0.6571 0.0613 0.065 Uiso 1 1 calc R . .
C27 C -0.2483(11) 0.6310(4) 0.1694(11) 0.048(3) Uani 1 1 d . . .
H27 H -0.1995 0.6622 0.1629 0.058 Uiso 1 1 calc R . .
C28 C 0.8811(16) 0.8289(8) 0.3256(16) 0.122(9) Uani 1 1 d . . .
H28 H 0.8518 0.8598 0.2840 0.146 Uiso 1 1 calc R . .
C29 C 0.9923(15) 0.8296(8) 0.3424(15) 0.101(6) Uani 1 1 d . . .
H29 H 1.0289 0.7982 0.3758 0.121 Uiso 1 1 calc R . .
C30 C 1.0945(14) 0.8790(8) 0.3148(15) 0.093(6) Uani 1 1 d . . .
H30 H 1.0523 0.9046 0.2557 0.112 Uiso 1 1 calc R . .
C31 C 1.1403(18) 0.9067(6) 0.4211(19) 0.106(6) Uani 1 1 d . . .
H31A H 1.1601 0.8818 0.4891 0.159 Uiso 1 1 calc R . .
H31B H 1.0756 0.9315 0.4482 0.159 Uiso 1 1 calc R . .
H31C H 1.2171 0.9260 0.4000 0.159 Uiso 1 1 calc R . .
C34 C 0.2755(10) 0.2768(4) 0.1054(8) 0.037(2) Uani 1 1 d . . .
C35 C 0.3876(11) 0.3114(4) 0.0688(8) 0.039(3) Uani 1 1 d . . .
C36 C 0.5002(11) 0.2833(3) 0.0619(10) 0.041(3) Uani 1 1 d . . .
H36 H 0.5735 0.2974 0.0245 0.049 Uiso 1 1 calc R . .
C37 C 0.4982(11) 0.2339(4) 0.1125(10) 0.047(3) Uani 1 1 d . . .
C38 C 0.3596(11) 0.3617(4) 0.0418(9) 0.040(3) Uani 1 1 d . A .
C39 C 0.4453(12) 0.4041(4) -0.0105(11) 0.050(3) Uani 1 1 d . . .
C40 C 0.3540(13) 0.4473(4) -0.0410(15) 0.074(4) Uani 1 1 d . A .
C41 C 0.2341(12) 0.4390(4) 0.0138(10) 0.047(3) Uani 1 1 d . . .
C42 C 0.2384(10) 0.3842(4) 0.0643(9) 0.037(2) Uani 1 1 d . A .
C43 C 0.1967(11) 0.3076(4) 0.1962(10) 0.044(3) Uani 1 1 d . A .
C44 C 0.1515(12) 0.3604(4) 0.1351(10) 0.049(3) Uani 1 1 d . . .
C45 C 0.0267(11) 0.3728(4) 0.1656(9) 0.043(3) Uani 1 1 d . A .
H45 H -0.0101 0.4062 0.1477 0.051 Uiso 1 1 calc R . .
C46 C -0.0372(10) 0.3340(4) 0.2220(10) 0.041(3) Uani 1 1 d . . .
C47 C 0.2005(11) 0.2604(4) -0.0093(10) 0.047(3) Uani 1 1 d . . .
H47A H 0.1451 0.2309 0.0116 0.070 Uiso 1 1 calc R . .
H47B H 0.2583 0.2495 -0.0747 0.070 Uiso 1 1 calc R . .
H47C H 0.1488 0.2901 -0.0398 0.070 Uiso 1 1 calc R . .
C48 C 0.2644(11) 0.3232(4) 0.3165(9) 0.044(3) Uani 1 1 d . . .
H48A H 0.2924 0.2915 0.3619 0.066 Uiso 1 1 calc R A .
H48B H 0.2068 0.3434 0.3686 0.066 Uiso 1 1 calc R . .
H48C H 0.3382 0.3448 0.2975 0.066 Uiso 1 1 calc R . .
C49 C 0.5999(9) 0.1962(4) 0.1216(8) 0.033(2) Uani 1 1 d . . .
C50 C 0.7219(11) 0.2077(4) 0.0859(11) 0.049(3) Uani 1 1 d . . .
H50 H 0.7381 0.2416 0.0519 0.058 Uiso 1 1 calc R . .
C51 C 0.8234(11) 0.1717(4) 0.0975(11) 0.046(3) Uani 1 1 d . . .
H51 H 0.9062 0.1814 0.0739 0.056 Uiso 1 1 calc R . .
C52 C 0.7996(11) 0.1214(4) 0.1446(10) 0.044(3) Uani 1 1 d . . .
C53 C 0.6736(9) 0.1106(4) 0.1789(9) 0.036(2) Uani 1 1 d . . .
H53 H 0.6546 0.0765 0.2101 0.043 Uiso 1 1 calc R . .
C54 C 0.5807(9) 0.1457(4) 0.1694(9) 0.033(2) Uani 1 1 d . . .
H54 H 0.4987 0.1363 0.1961 0.040 Uiso 1 1 calc R . .
C55 C -0.1644(11) 0.3358(4) 0.2731(9) 0.042(3) Uani 1 1 d . A .
C56 C -0.2350(13) 0.3818(5) 0.2613(14) 0.074(4) Uani 1 1 d . . .
H56 H -0.2030 0.4106 0.2149 0.089 Uiso 1 1 calc R A .
C57 C -0.3505(13) 0.3859(6) 0.3161(16) 0.090(6) Uani 1 1 d . A .
H57 H -0.3984 0.4174 0.3066 0.108 Uiso 1 1 calc R . .
C58 C -0.3964(12) 0.3460(5) 0.3830(13) 0.064(4) Uani 1 1 d . . .
H58 H -0.4735 0.3503 0.4257 0.077 Uiso 1 1 calc R A .
C59 C -0.3341(12) 0.3000(5) 0.3900(13) 0.067(4) Uani 1 1 d . A .
H59 H -0.3703 0.2709 0.4322 0.081 Uiso 1 1 calc R . .
C60 C -0.2154(10) 0.2948(4) 0.3348(10) 0.043(3) Uani 1 1 d . . .
H60 H -0.1709 0.2623 0.3409 0.051 Uiso 1 1 calc R A .
C61 C 0.8953(11) 0.0815(4) 0.1659(9) 0.038(2) Uani 1 1 d . . .
H61 H 0.8694 0.0504 0.2073 0.046 Uiso 1 1 calc R . .
C62 C 1.0109(12) 0.0838(5) 0.1350(11) 0.051(3) Uani 1 1 d . . .
H62 H 1.0384 0.1146 0.0933 0.062 Uiso 1 1 calc R . .
C63 C 1.1116(12) 0.0388(6) 0.1612(13) 0.068(4) Uani 1 1 d . . .
H63 H 1.0681 0.0100 0.2071 0.082 Uiso 1 1 calc R . .
C64 C 1.2116(16) 0.0593(8) 0.2445(17) 0.094(5) Uani 1 1 d . . .
H64A H 1.2730 0.0305 0.2615 0.113 Uiso 1 1 calc R . .
H64B H 1.2568 0.0871 0.1986 0.113 Uiso 1 1 calc R . .
C65 C 1.178(2) 0.0797(12) 0.357(3) 0.234(19) Uani 1 1 d . . .
H65A H 1.0857 0.0775 0.3648 0.352 Uiso 1 1 calc R . .
H65B H 1.2046 0.1166 0.3629 0.352 Uiso 1 1 calc R . .
H65C H 1.2193 0.0596 0.4257 0.352 Uiso 1 1 calc R . .
C66 C 1.1610(14) 0.0155(8) 0.0425(14) 0.098(6) Uani 1 1 d . . .
H66A H 1.1883 0.0438 -0.0130 0.147 Uiso 1 1 calc R . .
H66B H 1.0938 -0.0050 0.0000 0.147 Uiso 1 1 calc R . .
H66C H 1.2331 -0.0075 0.0631 0.147 Uiso 1 1 calc R . .
C33 C 1.160(2) 0.8195(11) 0.142(2) 0.157(11) Uani 1 1 d . . .
H33A H 1.0936 0.7933 0.1575 0.236 Uiso 1 1 calc R . .
H33B H 1.2360 0.8016 0.1138 0.236 Uiso 1 1 calc R . .
H33C H 1.1293 0.8440 0.0764 0.236 Uiso 1 1 calc R . .
C32 C 1.185(3) 0.8442(10) 0.240(3) 0.156(10) Uani 1 1 d . . .
H32A H 1.2573 0.8671 0.2201 0.187 Uiso 1 1 calc R . .
H32B H 1.2180 0.8176 0.3003 0.187 Uiso 1 1 calc R . .
F1 F 0.5393(6) 0.5116(2) 0.4707(6) 0.0539(17) Uani 1 1 d . . .
F2 F 0.4444(6) 0.5171(3) 0.6440(6) 0.0583(18) Uani 1 1 d . . .
F3 F 0.3755(6) 0.4463(2) 0.3713(6) 0.0563(17) Uani 1 1 d . . .
F4 F 0.3779(6) 0.4229(2) 0.5653(6) 0.0590(18) Uani 1 1 d . . .
F5 F 0.1402(6) 0.4465(2) 0.4139(7) 0.0586(18) Uani 1 1 d . . .
F6 F 0.1679(6) 0.4751(2) 0.6043(6) 0.0568(18) Uani 1 1 d . . .
S1 S 0.3292(3) 0.69961(9) 0.3365(2) 0.0391(7) Uani 1 1 d . . .
S2 S 0.0213(2) 0.64720(9) 0.2739(2) 0.0380(6) Uani 1 1 d . . .
S3 S 0.3519(3) 0.21960(9) 0.1793(3) 0.0422(7) Uani 1 1 d . . .
S4 S 0.0486(3) 0.27555(9) 0.2378(3) 0.0427(7) Uani 1 1 d . A .

loop_
_atom_site_aniso_label
_atom_site_aniso_U_11
_atom_site_aniso_U_22
_atom_site_aniso_U_33
_atom_site_aniso_U_23
_atom_site_aniso_U_13
_atom_site_aniso_U_12
C1 0.040(6) 0.025(5) 0.030(5) -0.002(4) -0.004(4) -0.005(4)
C2 0.048(7) 0.032(5) 0.027(5) -0.006(4) -0.002(4) 0.011(5)
C3 0.027(5) 0.031(5) 0.040(6) -0.002(4) -0.008(4) 0.002(4)
C4 0.034(6) 0.027(5) 0.034(5) -0.016(4) 0.002(4) -0.006(4)
C5 0.044(6) 0.029(5) 0.041(6) 0.002(4) -0.003(5) 0.005(5)
C6 0.045(7) 0.038(6) 0.028(6) 0.016(4) 0.014(5) 0.005(5)
C7 0.043(7) 0.052(7) 0.049(7) 0.019(6) 0.006(5) 0.013(5)
C8 0.058(8) 0.030(5) 0.043(7) -0.002(5) 0.004(6) 0.008(5)
C9 0.051(7) 0.025(5) 0.037(6) 0.007(4) 0.000(5) -0.005(5)
C10 0.046(6) 0.017(4) 0.039(6) 0.007(4) 0.000(5) -0.003(4)
C11 0.041(6) 0.028(5) 0.021(5) -0.005(4) 0.001(4) 0.003(4)
C12 0.038(6) 0.020(5) 0.048(6) 0.001(4) -0.005(5) -0.019(4)
C13 0.040(6) 0.033(6) 0.040(6) 0.013(5) 0.009(5) -0.012(5)
C14 0.051(7) 0.036(6) 0.028(5) 0.000(4) 0.004(5) 0.001(5)
C15 0.060(7) 0.021(5) 0.019(5) 0.009(4) -0.001(4) 0.001(4)
C16 0.040(7) 0.054(7) 0.036(6) -0.027(5) 0.003(5) -0.011(6)
C17 0.070(9) 0.034(7) 0.062(8) -0.016(5) 0.000(7) -0.011(6)
C18 0.062(8) 0.060(9) 0.062(8) -0.035(7) -0.005(6) -0.002(7)
C19 0.089(11) 0.053(8) 0.039(7) -0.023(6) 0.023(7) -0.019(7)
C20 0.072(10) 0.062(9) 0.063(9) -0.025(7) 0.019(7) -0.025(8)
C21 0.066(8) 0.027(6) 0.053(7) -0.003(5) 0.020(6) -0.010(5)
C22 0.037(6) 0.022(5) 0.042(6) -0.003(4) 0.002(4) 0.000(4)
C23 0.042(7) 0.042(6) 0.061(7) 0.006(5) 0.005(5) -0.032(5)
C24 0.044(7) 0.052(7) 0.048(7) 0.005(6) 0.007(5) -0.024(6)
C25 0.034(6) 0.069(8) 0.044(7) 0.002(6) -0.007(5) -0.008(6)
C26 0.058(8) 0.036(6) 0.068(8) 0.021(6) -0.012(6) -0.008(6)
C27 0.047(7) 0.039(6) 0.059(7) -0.002(5) -0.002(6) -0.010(5)
C28 0.084(12) 0.183(19) 0.102(13) -0.115(14) 0.066(10) -0.085(13)
C29 0.067(11) 0.138(15) 0.098(12) 0.059(12) 0.006(9) -0.044(11)
C30 0.057(9) 0.143(16) 0.081(11) 0.019(11) 0.033(8) 0.037(10)
C31 0.134(16) 0.039(8) 0.144(17) -0.001(9) -0.032(13) -0.008(9)
C34 0.062(7) 0.026(5) 0.024(5) 0.001(4) 0.006(5) 0.007(5)
C35 0.068(8) 0.026(5) 0.022(5) 0.004(4) 0.011(5) 0.008(5)
C36 0.059(7) 0.015(5) 0.049(6) 0.002(4) 0.014(5) -0.010(5)
C37 0.056(7) 0.038(6) 0.048(7) 0.003(5) 0.008(6) 0.011(5)
C38 0.062(7) 0.025(5) 0.033(6) 0.002(4) 0.015(5) -0.005(5)
C39 0.058(8) 0.037(6) 0.056(7) 0.023(5) 0.020(6) 0.007(5)
C40 0.082(10) 0.027(6) 0.112(12) 0.036(7) -0.011(9) -0.004(6)
C41 0.086(9) 0.025(5) 0.030(6) 0.000(4) 0.024(6) -0.004(6)
C42 0.056(7) 0.021(5) 0.035(6) 0.006(4) 0.015(5) 0.000(5)
C43 0.059(7) 0.021(5) 0.053(7) -0.005(5) 0.019(6) 0.010(5)
C44 0.091(9) 0.015(5) 0.042(6) 0.009(4) 0.022(6) 0.022(5)
C45 0.076(8) 0.015(5) 0.038(6) 0.005(4) 0.019(6) 0.009(5)
C46 0.054(7) 0.027(5) 0.043(6) 0.009(5) 0.004(5) 0.018(5)
C47 0.064(8) 0.026(5) 0.050(7) -0.009(5) 0.005(6) 0.009(5)
C48 0.068(8) 0.026(5) 0.039(6) 0.006(5) 0.014(5) 0.002(5)
C49 0.038(6) 0.031(5) 0.029(5) 0.007(4) 0.006(4) -0.004(4)
C50 0.052(7) 0.035(6) 0.060(7) 0.003(5) 0.012(6) -0.010(5)
C51 0.041(7) 0.048(7) 0.050(7) -0.001(5) 0.000(5) 0.001(6)
C52 0.049(7) 0.053(7) 0.029(6) -0.008(5) -0.005(5) 0.006(5)
C53 0.039(6) 0.037(6) 0.031(6) -0.002(4) -0.003(5) 0.006(5)
C54 0.037(6) 0.024(5) 0.039(5) 0.012(4) 0.010(4) 0.004(5)
C55 0.063(8) 0.034(6) 0.029(6) 0.006(4) 0.005(5) 0.018(5)
C56 0.078(10) 0.044(7) 0.102(11) 0.029(7) 0.031(8) 0.027(7)
C57 0.069(10) 0.065(9) 0.139(14) 0.063(10) 0.048(9) 0.044(8)
C58 0.040(7) 0.066(9) 0.085(10) 0.002(7) -0.005(6) 0.024(6)
C59 0.055(8) 0.064(8) 0.084(10) 0.004(7) 0.030(7) -0.018(7)
C60 0.052(7) 0.029(5) 0.048(7) -0.004(5) 0.015(5) 0.006(5)
C61 0.048(7) 0.027(5) 0.040(6) 0.000(4) -0.005(5) 0.012(5)
C62 0.050(8) 0.047(7) 0.057(7) 0.024(6) 0.002(6) 0.009(6)
C63 0.052(8) 0.073(9) 0.079(10) 0.022(8) 0.008(7) -0.015(7)
C64 0.082(11) 0.111(14) 0.090(12) -0.016(10) -0.006(9) -0.010(10)
C65 0.16(2) 0.27(3) 0.27(3) -0.19(3) -0.17(2) 0.08(2)
C66 0.062(10) 0.178(18) 0.055(9) 0.019(10) 0.014(7) 0.033(10)
C33 0.136(19) 0.22(3) 0.119(18) -0.089(19) 0.085(15) -0.043(18)
C32 0.16(2) 0.13(2) 0.18(3) 0.002(18) 0.01(2) 0.056(17)
F1 0.054(4) 0.049(4) 0.060(4) 0.021(3) 0.015(3) 0.017(3)
F2 0.066(4) 0.067(4) 0.041(4) 0.005(3) -0.001(3) 0.019(3)
F3 0.072(4) 0.038(4) 0.059(4) -0.013(3) 0.018(3) 0.015(3)
F4 0.081(5) 0.020(3) 0.076(5) 0.024(3) -0.003(4) 0.017(3)
F5 0.077(5) 0.018(3) 0.080(5) 0.010(3) 0.004(4) -0.008(3)
F6 0.078(5) 0.040(4) 0.054(4) 0.024(3) 0.024(3) 0.007(3)
S1 0.0473(17) 0.0223(12) 0.0473(16) 0.0053(11) -0.0054(12) -0.0028(11)
S2 0.0434(16) 0.0233(12) 0.0468(15) 0.0085(11) -0.0059(11) -0.0019(11)
S3 0.0535(18) 0.0204(12) 0.0536(17) 0.0082(12) 0.0156(13) 0.0055(11)
S4 0.0582(18) 0.0193(12) 0.0514(17) 0.0066(11) 0.0146(14) 0.0078(12)

loop_
_atom_type_symbol
_atom_type_description
_atom_type_scat_dispersion_real
_atom_type_scat_dispersion_imag
_atom_type_scat_source
C C 0.0033 0.0016 'International Tables Vol C Tables 4.2.6.8 and 6.1.1.4'
H H 0.0000 0.0000 'International Tables Vol C Tables 4.2.6.8 and 6.1.1.4'
F F 0.0171 0.0103 'International Tables Vol C Tables 4.2.6.8 and 6.1.1.4'
S S 0.1246 0.1234 'International Tables Vol C Tables 4.2.6.8 and 6.1.1.4'

loop_
_geom_angle_atom_site_label_1
_geom_angle_atom_site_label_2
_geom_angle_atom_site_label_3
_geom_angle
C2 C1 C10 108.2(8)
C2 C1 C14 108.6(7)
C10 C1 C14 113.6(8)
C2 C1 S1 103.8(7)
C10 C1 S1 114.2(6)
C14 C1 S1 108.0(6)
C5 C2 C3 132.4(9)
C5 C2 C1 115.5(9)
C3 C2 C1 112.1(8)
C4 C3 C2 115.5(8)
C3 C4 C16 128.3(10)
C3 C4 S1 112.7(7)
C16 C4 S1 119.0(8)
C2 C5 C9 122.1(9)
C2 C5 C6 126.9(10)
C9 C5 C6 111.0(9)
F1 C6 F2 103.8(8)
F1 C6 C5 118.4(8)
F2 C6 C5 114.4(9)
F1 C6 C7 110.3(9)
F2 C6 C7 107.2(8)
C5 C6 C7 102.4(8)
F4 C7 F3 106.0(9)
F4 C7 C8 114.5(9)
F3 C7 C8 107.5(9)
F4 C7 C6 114.3(9)
F3 C7 C6 108.6(9)
C8 C7 C6 105.7(9)
F5 C8 F6 106.9(9)
F5 C8 C7 112.9(9)
F6 C8 C7 109.4(9)
F5 C8 C9 112.6(9)
F6 C8 C9 112.2(8)
C7 C8 C9 102.9(9)
C11 C9 C5 121.9(9)
C11 C9 C8 130.1(10)
C5 C9 C8 108.0(9)
C11 C10 C1 110.7(7)
C11 C10 C15 109.4(7)
C1 C10 C15 113.0(8)
C11 C10 S2 104.1(7)
C1 C10 S2 112.2(6)
C15 C10 S2 107.0(6)
C9 C11 C12 132.7(9)
C9 C11 C10 115.1(9)
C12 C11 C10 111.7(8)
C13 C12 C11 115.9(8)
C12 C13 C22 127.8(9)
C12 C13 S2 112.6(7)
C22 C13 S2 119.5(7)
C17 C16 C21 117.1(10)
C17 C16 C4 120.9(11)
C21 C16 C4 122.0(10)
C16 C17 C18 119.6(11)
C19 C18 C17 119.6(13)
C20 C19 C18 117.4(13)
C20 C19 C28 123.2(16)
C18 C19 C28 119.3(17)
C19 C20 C21 124.1(14)
C20 C21 C16 122.0(13)
C27 C22 C23 117.6(9)
C27 C22 C13 120.3(9)
C23 C22 C13 121.9(9)
C24 C23 C22 119.7(10)
C23 C24 C25 122.6(10)
C26 C25 C24 117.4(10)
C27 C26 C25 121.5(10)
C26 C27 C22 121.1(10)
C29 C28 C19 137(2)
C28 C29 C30 128.5(19)
C31 C30 C32 120.1(18)
C31 C30 C29 116.0(14)
C32 C30 C29 94.1(17)
C47 C34 C43 112.2(9)
C47 C34 C35 110.3(8)
C43 C34 C35 108.1(8)
C47 C34 S3 110.2(7)
C43 C34 S3 112.3(7)
C35 C34 S3 103.4(7)
C38 C35 C36 131.5(10)
C38 C35 C34 115.7(9)
C36 C35 C34 112.7(8)
C37 C36 C35 115.4(10)
C36 C37 C49 128.1(10)
C36 C37 S3 112.0(8)
C49 C37 S3 119.8(8)
C35 C38 C42 122.6(9)
C35 C38 C39 128.4(10)
C42 C38 C39 108.9(8)
F7B C39 F8A 71.6(12)
F7B C39 F7A 33.3(10)
F8A C39 F7A 103.8(11)
F7B C39 F8B 108.1(15)
F8A C39 F8B 38.6(8)
F7A C39 F8B 136.2(12)
F7B C39 C40 126.6(14)
F8A C39 C40 121.1(11)
F7A C39 C40 102.3(10)
F8B C39 C40 89.0(12)
F7B C39 C38 119.5(12)
F8A C39 C38 114.2(9)
F7A C39 C38 112.7(9)
F8B C39 C38 105.7(11)
C40 C39 C38 102.3(10)
F9B C40 F9A 28.4(11)
F9B C40 C41 120.9(14)
F9A C40 C41 123.8(13)
F9B C40 C39 126.7(16)
F9A C40 C39 113.2(12)
C41 C40 C39 112.2(10)
F9B C40 F10A 75.1(14)
F9A C40 F10A 102.1(11)
C41 C40 F10A 100.8(10)
C39 C40 F10A 99.8(11)
F9B C40 F10B 94.3(16)
F9A C40 F10B 68.1(12)
C41 C40 F10B 81.4(13)
C39 C40 F10B 89.3(11)
F10A C40 F10B 168.9(11)
F11A C41 F11B 65.0(12)
F11A C41 C40 123.6(11)
F11B C41 C40 128.0(12)
F11A C41 F12A 104.3(11)
F11B C41 F12A 41.3(8)
C40 C41 F12A 95.9(10)
F11A C41 F12B 30.3(9)
F11B C41 F12B 94.3(14)
C40 C41 F12B 100.2(12)
F12A C41 F12B 129.9(12)
F11A C41 C42 114.2(11)
F11B C41 C42 116.2(11)
C40 C41 C42 105.5(10)
F12A C41 C42 111.6(9)
F12B C41 C42 109.1(11)
C44 C42 C38 122.8(9)
C44 C42 C41 127.4(10)
C38 C42 C41 109.3(9)
C34 C43 C48 115.1(9)
C34 C43 C44 110.2(8)
C48 C43 C44 105.2(8)
C34 C43 S4 114.6(7)
C48 C43 S4 107.4(7)
C44 C43 S4 103.3(8)
C42 C44 C45 133.4(9)
C42 C44 C43 114.5(10)
C45 C44 C43 112.0(9)
C46 C45 C44 115.2(9)
C45 C46 C55 128.4(9)
C45 C46 S4 113.6(8)
C55 C46 S4 118.0(8)
C50 C49 C54 116.2(9)
C50 C49 C37 122.5(9)
C54 C49 C37 121.3(9)
C49 C50 C51 123.2(10)
C52 C51 C50 118.7(10)
C51 C52 C53 116.8(10)
C51 C52 C61 124.4(11)
C53 C52 C61 118.7(10)
C54 C53 C52 123.1(10)
C53 C54 C49 122.0(9)
C60 C55 C56 118.2(11)
C60 C55 C46 122.7(9)
C56 C55 C46 119.2(10)
C57 C56 C55 120.5(12)
C58 C57 C56 120.6(11)
C57 C58 C59 120.4(12)
C58 C59 C60 120.0(12)
C55 C60 C59 120.2(10)
C62 C61 C52 126.7(11)
C61 C62 C63 124.5(11)
C64 C63 C66 113.0(13)
C64 C63 C62 108.7(13)
C66 C63 C62 112.6(11)
C65 C64 C63 118.0(16)
C33 C32 C30 127(3)
C4 S1 C1 92.8(4)
C13 S2 C10 91.0(4)
C37 S3 C34 92.4(5)
C46 S4 C43 92.4(5)

loop_
_geom_bond_atom_site_label_1
_geom_bond_atom_site_label_2
_geom_bond_distance
F7A C39 1.400(17)
F8A C39 1.353(15)
F9A C40 1.332(17)
F10A C40 1.555(18)
F11A C41 1.234(15)
F12A C41 1.454(14)
F7B C39 1.195(19)
F8B C39 1.47(2)
F9B C40 1.27(2)
F10B C40 1.65(3)
F11B C41 1.36(2)
F12B C41 1.51(2)
C1 C2 1.518(13)
C1 C10 1.525(13)
C1 C14 1.520(13)
C1 S1 1.827(10)
C2 C5 1.386(14)
C2 C3 1.414(14)
C3 C4 1.338(14)
C4 C16 1.469(14)
C4 S1 1.741(10)
C5 C9 1.438(14)
C5 C6 1.446(14)
C6 F1 1.332(11)
C6 F2 1.374(11)
C6 C7 1.561(16)
C7 F4 1.341(12)
C7 F3 1.351(13)
C7 C8 1.480(15)
C8 F5 1.332(12)
C8 F6 1.363(12)
C8 C9 1.490(14)
C9 C11 1.352(13)
C10 C11 1.504(13)
C10 C15 1.561(13)
C10 S2 1.854(10)
C11 C12 1.418(13)
C12 C13 1.335(14)
C13 C22 1.453(14)
C13 S2 1.763(9)
C16 C17 1.351(16)
C16 C21 1.353(16)
C17 C18 1.470(17)
C18 C19 1.365(19)
C19 C20 1.301(19)
C19 C28 1.42(2)
C20 C21 1.365(16)
C22 C27 1.396(14)
C22 C23 1.393(13)
C23 C24 1.369(15)
C24 C25 1.370(16)
C25 C26 1.382(15)
C26 C27 1.354(15)
C28 C29 1.18(2)
C29 C30 1.69(2)
C30 C31 1.41(2)
C30 C32 1.54(3)
C34 C47 1.494(14)
C34 C43 1.512(13)
C34 C35 1.534(15)
C34 S3 1.829(10)
C35 C38 1.341(13)
C35 C36 1.391(14)
C36 C37 1.365(14)
C37 C49 1.441(14)
C37 S3 1.758(12)
C38 C42 1.428(15)
C38 C39 1.521(14)
C39 C40 1.490(16)
C40 C41 1.424(18)
C41 C42 1.492(14)
C42 C44 1.348(15)
C43 C48 1.502(15)
C43 C44 1.559(13)
C43 S4 1.828(11)
C44 C45 1.402(16)
C45 C46 1.345(14)
C46 C55 1.464(15)
C46 S4 1.746(9)
C49 C50 1.385(14)
C49 C54 1.396(13)
C50 C51 1.412(15)
C51 C52 1.396(16)
C52 C53 1.417(15)
C52 C61 1.445(15)
C53 C54 1.328(13)
C55 C60 1.353(14)
C55 C56 1.389(15)
C56 C57 1.371(18)
C57 C58 1.338(18)
C58 C59 1.342(17)
C59 C60 1.405(16)
C61 C62 1.274(15)
C62 C63 1.580(18)
C63 C64 1.45(2)
C63 C66 1.50(2)
C64 C65 1.37(3)
C33 C32 1.24(3)

loop_
_geom_torsion_atom_site_label_1
_geom_torsion_atom_site_label_2
_geom_torsion_atom_site_label_3
_geom_torsion_atom_site_label_4
_geom_torsion
C10 C1 C2 C5 -41.3(11)
C14 C1 C2 C5 82.4(10)
S1 C1 C2 C5 -162.9(7)
C10 C1 C2 C3 139.6(8)
C14 C1 C2 C3 -96.7(9)
S1 C1 C2 C3 18.0(9)
C5 C2 C3 C4 168.5(10)
C1 C2 C3 C4 -12.7(12)
C2 C3 C4 C16 -177.9(9)
C2 C3 C4 S1 0.0(11)
C3 C2 C5 C9 -171.7(10)
C1 C2 C5 C9 9.4(14)
C3 C2 C5 C6 6.0(18)
C1 C2 C5 C6 -172.8(9)
C2 C5 C6 F1 -44.4(15)
C9 C5 C6 F1 133.6(10)
C2 C5 C6 F2 78.6(13)
C9 C5 C6 F2 -103.4(10)
C2 C5 C6 C7 -165.9(11)
C9 C5 C6 C7 12.1(11)
F1 C6 C7 F4 78.8(11)
F2 C6 C7 F4 -33.6(12)
C5 C6 C7 F4 -154.3(9)
F1 C6 C7 F3 -39.2(10)
F2 C6 C7 F3 -151.6(8)
C5 C6 C7 F3 87.7(9)
F1 C6 C7 C8 -154.3(8)
F2 C6 C7 C8 93.3(9)
C5 C6 C7 C8 -27.4(10)
F4 C7 C8 F5 -80.0(12)
F3 C7 C8 F5 37.4(12)
C6 C7 C8 F5 153.3(8)
F4 C7 C8 F6 38.9(13)
F3 C7 C8 F6 156.4(8)
C6 C7 C8 F6 -87.8(10)
F4 C7 C8 C9 158.4(9)
F3 C7 C8 C9 -84.2(10)
C6 C7 C8 C9 31.7(10)
C2 C5 C9 C11 7.0(16)
C6 C5 C9 C11 -171.1(9)
C2 C5 C9 C8 -174.5(10)
C6 C5 C9 C8 7.4(12)
F5 C8 C9 C11 31.8(15)
F6 C8 C9 C11 -88.8(13)
C7 C8 C9 C11 153.7(11)
F5 C8 C9 C5 -146.5(9)
F6 C8 C9 C5 92.8(11)
C7 C8 C9 C5 -24.6(11)
C2 C1 C10 C11 58.8(10)
C14 C1 C10 C11 -61.9(10)
S1 C1 C10 C11 173.8(7)
C2 C1 C10 C15 -64.3(10)
C14 C1 C10 C15 175.0(8)
S1 C1 C10 C15 50.7(9)
C2 C1 C10 S2 174.6(7)
C14 C1 C10 S2 53.9(9)
S1 C1 C10 S2 -70.4(8)
C5 C9 C11 C12 -177.0(10)
C8 C9 C11 C12 4.8(19)
C5 C9 C11 C10 12.0(14)
C8 C9 C11 C10 -166.2(10)
C1 C10 C11 C9 -45.3(11)
C15 C10 C11 C9 79.9(10)
S2 C10 C11 C9 -166.0(7)
C1 C10 C11 C12 141.7(8)
C15 C10 C11 C12 -93.0(10)
S2 C10 C11 C12 21.0(9)
C9 C11 C12 C13 176.0(11)
C10 C11 C12 C13 -12.7(12)
C11 C12 C13 C22 179.8(9)
C11 C12 C13 S2 -3.3(12)
C3 C4 C16 C17 2.3(16)
S1 C4 C16 C17 -175.5(8)
C3 C4 C16 C21 -178.9(10)
S1 C4 C16 C21 3.3(13)
C21 C16 C17 C18 -2.9(15)
C4 C16 C17 C18 175.9(9)
C16 C17 C18 C19 2.0(17)
C17 C18 C19 C20 -0.6(17)
C17 C18 C19 C28 -176.6(10)
C18 C19 C20 C21 0.2(18)
C28 C19 C20 C21 176.1(11)
C19 C20 C21 C16 -1.2(18)
C17 C16 C21 C20 2.5(16)
C4 C16 C21 C20 -176.2(10)
C12 C13 C22 C27 -173.1(11)
S2 C13 C22 C27 10.2(13)
C12 C13 C22 C23 1.7(16)
S2 C13 C22 C23 -175.0(8)
C27 C22 C23 C24 2.7(16)
C13 C22 C23 C24 -172.3(10)
C22 C23 C24 C25 -0.5(17)
C23 C24 C25 C26 -0.3(18)
C24 C25 C26 C27 -1.2(19)
C25 C26 C27 C22 3.6(19)
C23 C22 C27 C26 -4.2(17)
C13 C22 C27 C26 170.8(11)
C20 C19 C28 C29 -178.5(18)
C18 C19 C28 C29 -3(2)
C19 C28 C29 C30 -173.7(14)
C28 C29 C30 C31 104(2)
C28 C29 C30 C32 -129(2)
C47 C34 C35 C38 78.6(11)
C43 C34 C35 C38 -44.4(11)
S3 C34 C35 C38 -163.6(7)
C47 C34 C35 C36 -97.5(10)
C43 C34 C35 C36 139.5(9)
S3 C34 C35 C36 20.3(9)
C38 C35 C36 C37 171.9(11)
C34 C35 C36 C37 -12.8(13)
C35 C36 C37 C49 -178.7(10)
C35 C36 C37 S3 -2.1(13)
C36 C35 C38 C42 -175.3(11)
C34 C35 C38 C42 9.5(14)
C36 C35 C38 C39 2.4(19)
C34 C35 C38 C39 -172.8(10)
C35 C38 C39 F7B -44(2)
C42 C38 C39 F7B 133.6(16)
C35 C38 C39 F8A 37.4(17)
C42 C38 C39 F8A -144.7(10)
C35 C38 C39 F7A -80.8(14)
C42 C38 C39 F7A 97.2(12)
C35 C38 C39 F8B 77.7(15)
C42 C38 C39 F8B -104.4(12)
C35 C38 C39 C40 170.1(11)
C42 C38 C39 C40 -12.0(13)
F7B C39 C40 F9B 46(3)
F8A C39 C40 F9B -43(3)
F7A C39 C40 F9B 72(2)
F8B C39 C40 F9B -66(2)
C38 C39 C40 F9B -171(2)
F7B C39 C40 F9A 17(2)
F8A C39 C40 F9A -72.2(18)
F7A C39 C40 F9A 42.5(16)
F8B C39 C40 F9A -94.7(15)
C38 C39 C40 F9A 159.4(13)
F7B C39 C40 C41 -128.9(17)
F8A C39 C40 C41 141.8(12)
F7A C39 C40 C41 -103.5(13)
F8B C39 C40 C41 119.2(13)
C38 C39 C40 C41 13.3(15)
F7B C39 C40 F10A 125.1(17)
F8A C39 C40 F10A 35.7(14)
F7A C39 C40 F10A 150.4(9)
F8B C39 C40 F10A 13.1(11)
C38 C39 C40 F10A -92.7(10)
F7B C39 C40 F10B -48(2)
F8A C39 C40 F10B -137.9(13)
F7A C39 C40 F10B -23.2(12)
F8B C39 C40 F10B -160.4(13)
C38 C39 C40 F10B 93.7(12)
F9B C40 C41 F11A 41(2)
F9A C40 C41 F11A 74(2)
C39 C40 C41 F11A -143.6(13)
F10A C40 C41 F11A -38.2(15)
F10B C40 C41 F11A 130.7(14)
F9B C40 C41 F11B -42(3)
F9A C40 C41 F11B -8(2)
C39 C40 C41 F11B 133.5(16)
F10A C40 C41 F11B -121.0(16)
F10B C40 C41 F11B 47.9(17)
F9B C40 C41 F12A -71(2)
F9A C40 C41 F12A -37.0(17)
C39 C40 C41 F12A 104.8(12)
F10A C40 C41 F12A -149.7(8)
F10B C40 C41 F12A 19.2(10)
F9B C40 C41 F12B 62(2)
F9A C40 C41 F12B 95.4(17)
C39 C40 C41 F12B -122.8(13)
F10A C40 C41 F12B -17.3(12)
F10B C40 C41 F12B 151.6(12)
F9B C40 C41 C42 174.9(18)
F9A C40 C41 C42 -151.4(14)
C39 C40 C41 C42 -9.6(15)
F10A C40 C41 C42 95.9(9)
F10B C40 C41 C42 -95.2(11)
C35 C38 C42 C44 12.9(16)
C39 C38 C42 C44 -165.2(11)
C35 C38 C42 C41 -174.9(10)
C39 C38 C42 C41 7.0(12)
F11A C41 C42 C44 -48.0(17)
F11B C41 C42 C44 24.9(19)
C40 C41 C42 C44 173.1(12)
F12A C41 C42 C44 70.0(16)
F12B C41 C42 C44 -80.1(16)
F11A C41 C42 C38 140.3(12)
F11B C41 C42 C38 -146.8(13)
C40 C41 C42 C38 1.3(12)
F12A C41 C42 C38 -101.7(11)
F12B C41 C42 C38 108.2(13)
C47 C34 C43 C48 177.2(9)
C35 C34 C43 C48 -61.0(11)
S3 C34 C43 C48 52.4(10)
C47 C34 C43 C44 -64.1(11)
C35 C34 C43 C44 57.7(11)
S3 C34 C43 C44 171.1(8)
C47 C34 C43 S4 51.9(10)
C35 C34 C43 S4 173.7(7)
S3 C34 C43 S4 -72.9(9)
C38 C42 C44 C45 -176.5(12)
C41 C42 C44 C45 13(2)
C38 C42 C44 C43 3.1(15)
C41 C42 C44 C43 -167.6(10)
C34 C43 C44 C42 -38.9(13)
C48 C43 C44 C42 85.7(11)
S4 C43 C44 C42 -161.7(9)
C34 C43 C44 C45 140.8(10)
C48 C43 C44 C45 -94.6(11)
S4 C43 C44 C45 18.0(11)
C42 C44 C45 C46 168.9(12)
C43 C44 C45 C46 -10.7(14)
C44 C45 C46 C55 175.2(11)
C44 C45 C46 S4 -2.8(13)
C36 C37 C49 C50 5.1(18)
S3 C37 C49 C50 -171.3(9)
C36 C37 C49 C54 -176.0(11)
S3 C37 C49 C54 7.6(14)
C54 C49 C50 C51 -0.8(15)
C37 C49 C50 C51 178.1(10)
C49 C50 C51 C52 1.5(17)
C50 C51 C52 C53 -0.7(15)
C50 C51 C52 C61 -177.5(10)
C51 C52 C53 C54 -0.8(15)
C61 C52 C53 C54 176.1(9)
C52 C53 C54 C49 1.6(15)
C50 C49 C54 C53 -0.8(14)
C37 C49 C54 C53 -179.7(10)
C45 C46 C55 C60 -175.9(12)
S4 C46 C55 C60 2.1(15)
C45 C46 C55 C56 2.4(18)
S4 C46 C55 C56 -179.7(10)
C60 C55 C56 C57 3(2)
C46 C55 C56 C57 -175.3(14)
C55 C56 C57 C58 1(3)
C56 C57 C58 C59 -5(3)
C57 C58 C59 C60 5(2)
C56 C55 C60 C59 -2.9(17)
C46 C55 C60 C59 175.3(11)
C58 C59 C60 C55 -0.9(19)
C51 C52 C61 C62 -7.1(18)
C53 C52 C61 C62 176.2(11)
C52 C61 C62 C63 179.8(11)
C61 C62 C63 C64 -117.4(14)
C61 C62 C63 C66 116.6(15)
C66 C63 C64 C65 -178(2)
C62 C63 C64 C65 57(2)
C31 C30 C32 C33 -177(3)
C29 C30 C32 C33 60(3)
C3 C4 S1 C1 9.7(8)
C16 C4 S1 C1 -172.2(7)
C2 C1 S1 C4 -15.2(6)
C10 C1 S1 C4 -132.7(7)
C14 C1 S1 C4 100.0(7)
C12 C13 S2 C10 13.8(8)
C22 C13 S2 C10 -168.9(8)
C11 C10 S2 C13 -19.1(7)
C1 C10 S2 C13 -138.8(7)
C15 C10 S2 C13 96.7(7)
C36 C37 S3 C34 12.7(9)
C49 C37 S3 C34 -170.4(9)
C47 C34 S3 C37 100.0(8)
C43 C34 S3 C37 -134.1(8)
C35 C34 S3 C37 -17.8(7)
C45 C46 S4 C43 12.2(9)
C55 C46 S4 C43 -166.0(9)
C34 C43 S4 C46 -136.0(8)
C48 C43 S4 C46 94.7(7)
C44 C43 S4 C46 -16.2(7)
